data_7026476
loop_
_publ_author_name
'Yurkerwich, Kevin'
'Coleman, Fergal'
'Parkin, Gerard'

_publ_section_title
;
 Bis(2-mercapto-1-R-imidazolyl)hydroborato complexes of aluminium,
 gallium, indium and thallium: compounds possessing gallium-gallium bonds
 and a trivalent thallium alkyl.
;
_journal_issue 30
_journal_name_full 'Dalton transactions (Cambridge, England : 2003)'
_journal_page_first 6939
_journal_page_last 6942
_journal_paper_doi 10.1039/c0dt00461h
_journal_volume 39
_journal_year 2010
_chemical_formula_sum 'C14 H24 Al B Cl2 N4 S2'
_chemical_formula_weight 421.18
_chemical_name_systematic
;
?
;
_space_group_IT_number 61
_symmetry_cell_setting orthorhombic
_symmetry_space_group_name_Hall '-P 2ac 2ab'
_symmetry_space_group_name_H-M 'P b c a'
_atom_sites_solution_hydrogens geom
_atom_sites_solution_primary direct
_atom_sites_solution_secondary difmap
_audit_creation_method SHELXL-97
_cell_angle_alpha 90.00
_cell_angle_beta 90.00
_cell_angle_gamma 90.00
_cell_formula_units_Z 8
_cell_length_a 11.4813(6)
_cell_length_b 12.4010(6)
_cell_length_c 28.5197(14)
_cell_measurement_reflns_used 9771
_cell_measurement_temperature 125(2)
_cell_measurement_theta_max 32.53
_cell_measurement_theta_min 2.28
_cell_volume 4060.6(4)
_computing_cell_refinement 'Bruker SAINT'
_computing_data_collection 'Bruker APEX2'
_computing_data_reduction 'Bruker SAINT'
_computing_molecular_graphics 'Bruker SHELXTL'
_computing_publication_material 'Bruker SHELXTL'
_computing_structure_refinement 'SHELXL-97 (Sheldrick, 2008)'
_computing_structure_solution 'SHELXS-97 (Sheldrick, 2008)'
_diffrn_ambient_temperature 125(2)
_diffrn_measured_fraction_theta_full 0.970
_diffrn_measured_fraction_theta_max 0.970
_diffrn_measurement_device_type 'Bruker APEX-II CCD'
_diffrn_measurement_method '\f and \w scans'
_diffrn_radiation_monochromator graphite
_diffrn_radiation_source 'fine-focus sealed tube'
_diffrn_radiation_type MoK\a
_diffrn_radiation_wavelength 0.71073
_diffrn_reflns_av_R_equivalents 0.0266
_diffrn_reflns_av_sigmaI/netI 0.0145
_diffrn_reflns_limit_h_max 17
_diffrn_reflns_limit_h_min -17
_diffrn_reflns_limit_k_max 18
_diffrn_reflns_limit_k_min -18
_diffrn_reflns_limit_l_max 42
_diffrn_reflns_limit_l_min -43
_diffrn_reflns_number 66807
_diffrn_reflns_theta_full 32.74
_diffrn_reflns_theta_max 32.74
_diffrn_reflns_theta_min 1.43
_exptl_absorpt_coefficient_mu 0.573
_exptl_absorpt_correction_T_max 0.9189
_exptl_absorpt_correction_T_min 0.8246
_exptl_absorpt_correction_type empirical
_exptl_absorpt_process_details sadabs
_exptl_crystal_colour colorless
_exptl_crystal_density_diffrn 1.378
_exptl_crystal_density_method 'not measured'
_exptl_crystal_description block
_exptl_crystal_F_000 1760
_exptl_crystal_size_max 0.35
_exptl_crystal_size_mid 0.35
_exptl_crystal_size_min 0.15
_refine_diff_density_max 0.533
_refine_diff_density_min -0.283
_refine_diff_density_rms 0.058
_refine_ls_extinction_method none
_refine_ls_goodness_of_fit_ref 1.052
_refine_ls_hydrogen_treatment mixed
_refine_ls_matrix_type full
_refine_ls_number_parameters 223
_refine_ls_number_reflns 7281
_refine_ls_number_restraints 2
_refine_ls_restrained_S_all 1.052
_refine_ls_R_factor_all 0.0335
_refine_ls_R_factor_gt 0.0277
_refine_ls_shift/su_max 0.003
_refine_ls_shift/su_mean 0.000
_refine_ls_structure_factor_coef Fsqd
_refine_ls_weighting_details 'calc w=1/[\s^2^(Fo^2^)+(0.0350P)^2^+1.7132P] where P=(Fo^2^+2Fc^2^)/3'
_refine_ls_weighting_scheme calc
_refine_ls_wR_factor_gt 0.0702
_refine_ls_wR_factor_ref 0.0736
_reflns_number_gt 6423
_reflns_number_total 7281
_reflns_threshold_expression >2sigma(I)
_cod_data_source_file c0dt00461h.txt
_cod_data_source_block ky292s10
_cod_depositor_comments
;
The following automatic conversions were performed:

'_symmetry_cell_setting' value 'Orthorhombic' changed to
'orthorhombic' according to
/home/saulius/struct/CIF-dictionaries/cif_core.dic dictionary named
'cif_core.dic' version 2.4.2 from 2011-04-26.

Automatic conversion script
Id: cif_fix_values 1891 2012-01-12 08:04:46Z andrius 
;
_cod_original_sg_symbol_H-M Pbca
_cod_database_code 7026476

loop_
_symmetry_equiv_pos_as_xyz
'x, y, z'
'-x+1/2, -y, z+1/2'
'-x, y+1/2, -z+1/2'
'x+1/2, -y+1/2, -z'
'-x, -y, -z'
'x-1/2, y, -z-1/2'
'x, -y-1/2, z-1/2'
'-x-1/2, y-1/2, z'

loop_
_atom_site_label
_atom_site_type_symbol
_atom_site_fract_x
_atom_site_fract_y
_atom_site_fract_z
_atom_site_U_iso_or_equiv
_atom_site_adp_type
_atom_site_occupancy
_atom_site_symmetry_multiplicity
_atom_site_calc_flag
_atom_site_refinement_flags
Al Al 0.95876(3) -0.02177(2) 0.626943(11) 0.01566(6) Uani 1 1 d .
Cl1 Cl 0.85148(2) 0.11643(2) 0.617382(9) 0.02455(6) Uani 1 1 d .
Cl2 Cl 0.86997(2) -0.15851(2) 0.654769(9) 0.02056(5) Uani 1 1 d .
S1 S 1.09544(2) 0.031256(19) 0.679067(9) 0.01688(5) Uani 1 1 d .
S2 S 1.03844(2) -0.06662(2) 0.557132(8) 0.01852(5) Uani 1 1 d .
B B 1.22631(9) -0.18499(9) 0.63124(4) 0.01674(18) Uani 1 1 d D
H1 H 1.2990(11) -0.2401(11) 0.6330(5) 0.020 Uiso 1 1 d D
H2 H 1.2436(13) -0.1061(10) 0.6161(4) 0.020 Uiso 1 1 d D
N11 N 1.17931(7) -0.17573(6) 0.68296(3) 0.01445(14) Uani 1 1 d .
C11 C 1.12603(8) -0.09287(7) 0.70482(3) 0.01390(15) Uani 1 1 d .
N12 N 1.10459(7) -0.12080(6) 0.75017(3) 0.01487(14) Uani 1 1 d .
C12 C 1.19171(9) -0.25760(8) 0.71526(3) 0.01758(17) Uani 1 1 d .
H12A H 1.2265 -0.3258 0.7094 0.021 Uiso 1 1 calc R
C13 C 1.14615(9) -0.22484(8) 0.75668(3) 0.01783(17) Uani 1 1 d .
H13A H 1.1432 -0.2654 0.7849 0.021 Uiso 1 1 calc R
C14 C 1.04312(8) -0.05546(8) 0.78742(3) 0.01701(17) Uani 1 1 d .
C15 C 1.11029(10) 0.04906(9) 0.79619(4) 0.0244(2) Uani 1 1 d .
H15A H 1.1164 0.0898 0.7668 0.037 Uiso 1 1 calc R
H15B H 1.1885 0.0319 0.8077 0.037 Uiso 1 1 calc R
H15C H 1.0690 0.0925 0.8196 0.037 Uiso 1 1 calc R
C16 C 0.91790(9) -0.03469(9) 0.77143(4) 0.02169(19) Uani 1 1 d .
H16A H 0.8796 -0.1036 0.7646 0.033 Uiso 1 1 calc R
H16B H 0.9186 0.0100 0.7431 0.033 Uiso 1 1 calc R
H16C H 0.8753 0.0028 0.7963 0.033 Uiso 1 1 calc R
C17 C 1.04007(10) -0.12134(10) 0.83270(4) 0.0248(2) Uani 1 1 d .
H17A H 0.9879 -0.1832 0.8287 0.037 Uiso 1 1 calc R
H17B H 1.0117 -0.0760 0.8584 0.037 Uiso 1 1 calc R
H17C H 1.1187 -0.1471 0.8400 0.037 Uiso 1 1 calc R
N21 N 1.13227(7) -0.24432(7) 0.60023(3) 0.01593(14) Uani 1 1 d .
C21 C 1.05337(8) -0.20335(8) 0.57005(3) 0.01578(16) Uani 1 1 d .
N22 N 0.98875(8) -0.28537(7) 0.55179(3) 0.01833(16) Uani 1 1 d .
C22 C 1.11720(10) -0.35464(8) 0.60120(4) 0.02113(19) Uani 1 1 d .
H22A H 1.1612 -0.4042 0.6194 0.025 Uiso 1 1 calc R
C23 C 1.02882(10) -0.38024(9) 0.57171(4) 0.0228(2) Uani 1 1 d .
H23A H 0.9996 -0.4506 0.5658 0.027 Uiso 1 1 calc R
C24 C 0.89867(9) -0.27966(10) 0.51305(4) 0.0231(2) Uani 1 1 d .
C25 C 0.80010(10) -0.20222(11) 0.52595(4) 0.0278(2) Uani 1 1 d .
H25A H 0.8324 -0.1304 0.5321 0.042 Uiso 1 1 calc R
H25B H 0.7603 -0.2285 0.5541 0.042 Uiso 1 1 calc R
H25C H 0.7445 -0.1980 0.5000 0.042 Uiso 1 1 calc R
C26 C 0.84630(11) -0.39179(11) 0.50631(5) 0.0333(3) Uani 1 1 d .
H26A H 0.7885 -0.3895 0.4810 0.050 Uiso 1 1 calc R
H26B H 0.8086 -0.4149 0.5355 0.050 Uiso 1 1 calc R
H26C H 0.9081 -0.4429 0.4981 0.050 Uiso 1 1 calc R
C27 C 0.96111(11) -0.24416(14) 0.46825(4) 0.0339(3) Uani 1 1 d .
H27A H 0.9943 -0.1721 0.4728 0.051 Uiso 1 1 calc R
H27B H 0.9054 -0.2423 0.4422 0.051 Uiso 1 1 calc R
H27C H 1.0236 -0.2953 0.4610 0.051 Uiso 1 1 calc R

loop_
_atom_site_aniso_label
_atom_site_aniso_U_11
_atom_site_aniso_U_22
_atom_site_aniso_U_33
_atom_site_aniso_U_23
_atom_site_aniso_U_13
_atom_site_aniso_U_12
Al 0.01518(13) 0.01569(13) 0.01610(13) 0.00182(10) -0.00043(10) 0.00083(10)
Cl1 0.02632(12) 0.02322(12) 0.02412(12) 0.00369(9) -0.00060(9) 0.00990(9)
Cl2 0.01997(11) 0.02027(11) 0.02143(11) 0.00138(8) 0.00221(8) -0.00478(8)
S1 0.01903(11) 0.01316(10) 0.01846(11) 0.00096(8) -0.00250(8) -0.00170(8)
S2 0.02039(11) 0.02018(11) 0.01499(10) 0.00342(8) 0.00041(8) 0.00152(8)
B 0.0141(4) 0.0213(5) 0.0148(4) -0.0012(4) 0.0005(3) 0.0002(4)
N11 0.0133(3) 0.0153(3) 0.0147(3) -0.0006(3) -0.0010(3) 0.0007(3)
C11 0.0125(4) 0.0146(4) 0.0146(4) 0.0003(3) -0.0011(3) -0.0009(3)
N12 0.0141(3) 0.0160(3) 0.0145(3) -0.0001(3) 0.0005(3) 0.0009(3)
C12 0.0198(4) 0.0160(4) 0.0169(4) 0.0006(3) -0.0006(3) 0.0033(3)
C13 0.0209(4) 0.0162(4) 0.0164(4) 0.0019(3) 0.0008(3) 0.0026(3)
C14 0.0156(4) 0.0194(4) 0.0160(4) -0.0028(3) 0.0021(3) 0.0014(3)
C15 0.0259(5) 0.0242(5) 0.0230(5) -0.0080(4) 0.0017(4) -0.0054(4)
C16 0.0153(4) 0.0255(5) 0.0243(5) -0.0029(4) 0.0022(3) 0.0031(4)
C17 0.0261(5) 0.0308(5) 0.0176(4) 0.0020(4) 0.0060(4) 0.0046(4)
N21 0.0176(4) 0.0169(3) 0.0132(3) -0.0007(3) -0.0001(3) 0.0010(3)
C21 0.0154(4) 0.0195(4) 0.0124(4) -0.0007(3) 0.0010(3) 0.0002(3)
N22 0.0185(4) 0.0226(4) 0.0139(3) -0.0025(3) -0.0004(3) -0.0017(3)
C22 0.0293(5) 0.0175(4) 0.0166(4) -0.0006(3) -0.0012(4) 0.0015(4)
C23 0.0303(5) 0.0193(4) 0.0187(4) -0.0026(3) -0.0007(4) -0.0032(4)
C24 0.0169(4) 0.0366(6) 0.0157(4) -0.0044(4) -0.0023(3) -0.0026(4)
C25 0.0179(5) 0.0385(6) 0.0271(5) -0.0018(5) -0.0034(4) 0.0006(4)
C26 0.0262(5) 0.0397(7) 0.0340(6) -0.0156(5) -0.0043(5) -0.0054(5)
C27 0.0246(5) 0.0633(9) 0.0139(4) -0.0006(5) -0.0017(4) -0.0042(5)

loop_
_atom_type_symbol
_atom_type_description
_atom_type_scat_dispersion_real
_atom_type_scat_dispersion_imag
_atom_type_scat_source
C C 0.0033 0.0016 'International Tables Vol C Tables 4.2.6.8 and 6.1.1.4'
H H 0.0000 0.0000 'International Tables Vol C Tables 4.2.6.8 and 6.1.1.4'
B B 0.0013 0.0007 'International Tables Vol C Tables 4.2.6.8 and 6.1.1.4'
N N 0.0061 0.0033 'International Tables Vol C Tables 4.2.6.8 and 6.1.1.4'
S S 0.1246 0.1234 'International Tables Vol C Tables 4.2.6.8 and 6.1.1.4'
Al Al 0.0645 0.0514 'International Tables Vol C Tables 4.2.6.8 and 6.1.1.4'
Cl Cl 0.1484 0.1585 'International Tables Vol C Tables 4.2.6.8 and 6.1.1.4'

loop_
_geom_angle_atom_site_label_1
_geom_angle_atom_site_label_2
_geom_angle_atom_site_label_3
_geom_angle
Cl1 Al Cl2 114.305(17)
Cl1 Al S1 104.591(16)
Cl2 Al S1 108.584(16)
Cl1 Al S2 108.635(16)
Cl2 Al S2 109.005(16)
S1 Al S2 111.714(16)
C11 S1 Al 99.23(3)
C21 S2 Al 95.34(3)
H1 B H2 116.5(11)
H1 B N11 105.5(7)
H2 B N11 111.6(7)
H1 B N21 105.1(8)
H2 B N21 108.8(7)
N11 B N21 108.94(8)
C11 N11 C12 107.41(8)
C11 N11 B 130.08(8)
C12 N11 B 122.47(8)
N11 C11 N12 109.10(8)
N11 C11 S1 124.76(7)
N12 C11 S1 126.09(7)
C11 N12 C13 107.54(8)
C11 N12 C14 128.02(8)
C13 N12 C14 124.40(8)
C13 C12 N11 108.79(8)
C12 C13 N12 107.15(8)
N12 C14 C17 108.54(8)
N12 C14 C15 109.52(8)
C17 C14 C15 109.06(9)
N12 C14 C16 108.65(8)
C17 C14 C16 108.67(8)
C15 C14 C16 112.33(9)
C21 N21 C22 107.59(8)
C21 N21 B 129.91(8)
C22 N21 B 122.49(8)
N21 C21 N22 109.17(9)
N21 C21 S2 124.55(7)
N22 C21 S2 126.28(7)
C21 N22 C23 107.25(8)
C21 N22 C24 127.99(9)
C23 N22 C24 124.44(9)
C23 C22 N21 108.28(9)
C22 C23 N22 107.71(9)
N22 C24 C26 108.54(10)
N22 C24 C25 111.04(9)
C26 C24 C25 108.10(9)
N22 C24 C27 107.62(9)
C26 C24 C27 109.96(10)
C25 C24 C27 111.54(11)

loop_
_geom_bond_atom_site_label_1
_geom_bond_atom_site_label_2
_geom_bond_distance
Al Cl1 2.1280(4)
Al Cl2 2.1317(4)
Al S1 2.2594(4)
Al S2 2.2606(4)
S1 C11 1.7413(10)
S2 C21 1.7435(10)
B H1 1.080(12)
B H2 1.088(11)
B N11 1.5750(13)
B N21 1.5778(14)
N11 C11 1.3485(12)
N11 C12 1.3782(12)
C11 N12 1.3616(12)
N12 C13 1.3880(12)
N12 C14 1.5109(12)
C12 C13 1.3543(13)
C14 C17 1.5284(15)
C14 C15 1.5289(15)
C14 C16 1.5301(14)
N21 C21 1.3489(12)
N21 C22 1.3792(13)
C21 N22 1.3625(13)
N22 C23 1.3850(14)
N22 C24 1.5151(13)
C22 C23 1.3557(15)
C24 C26 1.5271(17)
C24 C25 1.5293(16)
C24 C27 1.5298(16)
